data_7125536
loop_
_publ_author_name
'Ramtohul, Yeeman K.'
'Martin, Nathaniel I.'
'Silkin, Lara'
'James, Michael N. G.'
'Vederas, John C.'

_publ_section_title
;
 Pseudoxazolones, a new class of inhibitors for cysteine proteinases:
 inhibition of hepatitis A virus and human rhinovirus 3C proteinases
;
_journal_issue 24
_journal_name_full 'Chemical Communications'
_journal_page_first 2740
_journal_paper_doi 10.1039/b109095j
_journal_year 2001
_chemical_formula_sum 'C11 H9 N O2'
_chemical_formula_weight 187.19
_space_group_IT_number 2
_space_group_name_Hall '-P 1'
_space_group_name_H-M_alt 'P -1'
_symmetry_cell_setting triclinic
_symmetry_space_group_name_H-M 'P -1'
_atom_sites_solution_hydrogens geom
_atom_sites_solution_primary direct
_atom_sites_solution_secondary difmap
_audit_creation_method 'manual editing of SHELXL template'
_cell_angle_alpha 95.403(2)
_cell_angle_beta 101.029(3)
_cell_angle_gamma 102.046(3)
_cell_formula_units_Z 2
_cell_length_a 6.0008(8)
_cell_length_b 7.2370(11)
_cell_length_c 10.9282(16)
_cell_measurement_reflns_used 1595
_cell_measurement_temperature 193(2)
_cell_volume 451.10(11)
_computing_cell_refinement 'Bruker SMART'
_computing_data_collection 'Bruker SMART'
_computing_data_reduction 'Bruker SHELXTL'
_computing_molecular_graphics 'Bruker SHELXTL'
_computing_publication_material 'Bruker SHELXTL'
_computing_structure_refinement 'SHELXL-97 (Sheldrick, 1997)'
_computing_structure_solution 'SHELXS-97 (Sheldrick, 1990)'
_diffrn_ambient_temperature 193(2)
_diffrn_measured_fraction_theta_full 0.988
_diffrn_measured_fraction_theta_max 0.988
_diffrn_measurement_device_type 'CCD area detector'
_diffrn_measurement_method 'phi and omega scans'
_diffrn_radiation_monochromator graphite
_diffrn_radiation_source 'fine-focus rotating anode'
_diffrn_radiation_type MoK\a
_diffrn_radiation_wavelength 0.71073
_diffrn_reflns_av_R_equivalents 0.0422
_diffrn_reflns_av_sigmaI/netI 0.0686
_diffrn_reflns_limit_h_max 7
_diffrn_reflns_limit_h_min -4
_diffrn_reflns_limit_k_max 9
_diffrn_reflns_limit_k_min -8
_diffrn_reflns_limit_l_max 13
_diffrn_reflns_limit_l_min -13
_diffrn_reflns_number 2409
_diffrn_reflns_theta_full 26.37
_diffrn_reflns_theta_max 26.37
_diffrn_reflns_theta_min 1.92
_exptl_absorpt_coefficient_mu 0.096
_exptl_absorpt_correction_T_max 0.9905
_exptl_absorpt_correction_T_min 0.9736
_exptl_absorpt_correction_type none
_exptl_crystal_colour 'light yellow'
_exptl_crystal_density_diffrn 1.378
_exptl_crystal_density_method 'not measured'
_exptl_crystal_description fragment
_exptl_crystal_F_000 196
_exptl_crystal_size_max 0.28
_exptl_crystal_size_mid 0.26
_exptl_crystal_size_min 0.10
_refine_diff_density_max 0.251
_refine_diff_density_min -0.304
_refine_diff_density_rms 0.108
_refine_ls_extinction_method none
_refine_ls_goodness_of_fit_ref 0.953
_refine_ls_hydrogen_treatment mixed
_refine_ls_matrix_type full
_refine_ls_number_parameters 128
_refine_ls_number_reflns 1827
_refine_ls_number_restraints 0
_refine_ls_restrained_S_all 0.953
_refine_ls_R_factor_all 0.0758
_refine_ls_R_factor_gt 0.0449
_refine_ls_shift/su_max 0.002
_refine_ls_shift/su_mean 0.001
_refine_ls_structure_factor_coef Fsqd
_refine_ls_weighting_details 'calc w=1/[\s^2^(Fo^2^)+(0.0513P)^2^+0.0000P] where P=(Fo^2^+2Fc^2^)/3'
_refine_ls_weighting_scheme calc
_refine_ls_wR_factor_gt 0.1016
_refine_ls_wR_factor_ref 0.1113
_reflns_number_gt 1207
_reflns_number_total 1827
_reflns_threshold_expression >2sigma(I)
_cod_data_source_file b109095j.txt
_cod_data_source_block jcv9905
_cod_depositor_comments
;
The following automatic conversions were performed:

data item '_symmetry_cell_setting' value 'Triclinic' was changed to
'triclinic' in accordance with the
/home/saulius/struct/COD-crude-data/automatic-downloads/DataCite-retrospective/RSC/depositions/lib/dictionaries/cif_core.dic
dictionary named 'cif_core.dic' version 2.4.2 last updated on
2011-04-26.

Automatic conversion script
Id: cif_fix_values 6909 2019-04-08 15:41:33Z antanas 
;
_cod_original_sg_symbol_H-M P-1
_cod_database_code 7125536

loop_
_symmetry_equiv_pos_as_xyz
'x, y, z'
'-x, -y, -z'

loop_
_atom_site_label
_atom_site_type_symbol
_atom_site_fract_x
_atom_site_fract_y
_atom_site_fract_z
_atom_site_U_iso_or_equiv
_atom_site_adp_type
_atom_site_occupancy
_atom_site_symmetry_multiplicity
_atom_site_calc_flag
_atom_site_refinement_flags
O1 O 0.42236(18) 0.37848(17) 0.14193(12) 0.0394(4) Uani 1 1 d .
O2 O 0.59862(19) 0.41231(18) 0.34789(12) 0.0469(4) Uani 1 1 d .
N N 0.0480(2) 0.24823(19) 0.15780(14) 0.0329(4) Uani 1 1 d .
C1 C 0.4248(3) 0.3641(2) 0.26597(18) 0.0356(4) Uani 1 1 d .
C2 C 0.1782(3) 0.2811(2) 0.26944(17) 0.0327(4) Uani 1 1 d .
C3 C 0.1907(3) 0.3070(2) 0.07589(18) 0.0331(4) Uani 1 1 d .
C4 C 0.1004(3) 0.2460(3) 0.38777(17) 0.0418(5) Uani 1 1 d .
H4A H -0.0629 0.2540 0.3782 0.050 Uiso 1 1 calc R
H4B H 0.1977 0.3422 0.4570 0.050 Uiso 1 1 calc R
H4C H 0.1150 0.1187 0.4064 0.050 Uiso 1 1 calc R
C5 C 0.1390(3) 0.3091(2) -0.04850(17) 0.0355(5) Uani 1 1 d .
H5 H 0.2667 0.3622 -0.0838 0.043 Uiso 1 1 calc R
C6 C -0.0849(3) 0.2418(2) -0.13813(17) 0.0318(4) Uani 1 1 d .
C7 C -0.2899(3) 0.1439(2) -0.10682(17) 0.0351(4) Uani 1 1 d .
H7 H -0.2887 0.1206 -0.0226 0.042 Uiso 1 1 calc R
C8 C -0.4927(3) 0.0817(2) -0.19814(17) 0.0380(5) Uani 1 1 d .
H8 H -0.6297 0.0132 -0.1766 0.046 Uiso 1 1 calc R
C9 C -0.4993(3) 0.1180(3) -0.32120(17) 0.0415(5) Uani 1 1 d .
H9 H -0.6401 0.0754 -0.3833 0.050 Uiso 1 1 calc R
C10 C -0.2993(3) 0.2165(3) -0.35276(18) 0.0426(5) Uani 1 1 d .
H10 H -0.3030 0.2433 -0.4365 0.051 Uiso 1 1 calc R
C11 C -0.0937(3) 0.2759(2) -0.26227(17) 0.0381(5) Uani 1 1 d .
H11 H 0.0437 0.3409 -0.2851 0.046 Uiso 1 1 calc R

loop_
_atom_site_aniso_label
_atom_site_aniso_U_11
_atom_site_aniso_U_22
_atom_site_aniso_U_33
_atom_site_aniso_U_23
_atom_site_aniso_U_13
_atom_site_aniso_U_12
O1 0.0261(6) 0.0428(8) 0.0449(9) 0.0046(6) 0.0060(6) 0.0007(5)
O2 0.0307(6) 0.0489(8) 0.0522(9) 0.0004(7) -0.0019(7) 0.0028(6)
N 0.0309(7) 0.0304(8) 0.0353(9) 0.0027(7) 0.0066(7) 0.0041(6)
C1 0.0309(9) 0.0313(10) 0.0413(12) 0.0023(8) 0.0039(9) 0.0046(7)
C2 0.0290(8) 0.0289(9) 0.0366(11) 0.0012(8) 0.0025(8) 0.0045(7)
C3 0.0270(8) 0.0285(9) 0.0406(11) 0.0015(8) 0.0061(8) 0.0021(7)
C4 0.0373(9) 0.0480(12) 0.0371(12) 0.0069(9) 0.0043(9) 0.0063(8)
C5 0.0325(9) 0.0329(10) 0.0423(12) 0.0072(8) 0.0144(9) 0.0035(7)
C6 0.0350(9) 0.0257(9) 0.0348(11) 0.0025(8) 0.0098(8) 0.0063(7)
C7 0.0363(9) 0.0348(10) 0.0335(11) 0.0041(8) 0.0103(8) 0.0043(7)
C8 0.0336(9) 0.0383(10) 0.0395(12) 0.0050(9) 0.0080(8) 0.0025(8)
C9 0.0404(10) 0.0403(11) 0.0388(12) 0.0035(9) 0.0014(9) 0.0054(8)
C10 0.0546(11) 0.0397(11) 0.0323(11) 0.0071(9) 0.0100(9) 0.0072(9)
C11 0.0422(10) 0.0324(10) 0.0413(12) 0.0068(9) 0.0166(9) 0.0045(8)

loop_
_atom_type_symbol
_atom_type_description
_atom_type_scat_dispersion_real
_atom_type_scat_dispersion_imag
_atom_type_scat_source
C C 0.0033 0.0016 'International Tables Vol C Tables 4.2.6.8 and 6.1.1.4'
H H 0.0000 0.0000 'International Tables Vol C Tables 4.2.6.8 and 6.1.1.4'
N N 0.0061 0.0033 'International Tables Vol C Tables 4.2.6.8 and 6.1.1.4'
O O 0.0106 0.0060 'International Tables Vol C Tables 4.2.6.8 and 6.1.1.4'

loop_
_geom_angle_atom_site_label_1
_geom_angle_atom_site_label_2
_geom_angle_atom_site_label_3
_geom_angle
C1 O1 C3 106.73(12)
C2 N C3 107.19(13)
O2 C1 O1 123.44(15)
O2 C1 C2 131.63(18)
O1 C1 C2 104.92(14)
N C2 C4 126.41(14)
N C2 C1 110.61(15)
C4 C2 C1 122.97(16)
C5 C3 N 130.54(16)
C5 C3 O1 118.89(15)
N C3 O1 110.54(15)
C3 C5 C6 129.59(15)
C11 C6 C7 118.41(16)
C11 C6 C5 117.66(15)
C7 C6 C5 123.94(16)
C8 C7 C6 120.10(17)
C7 C8 C9 120.82(16)
C10 C9 C8 119.58(17)
C9 C10 C11 119.96(17)
C10 C11 C6 121.11(16)

loop_
_geom_bond_atom_site_label_1
_geom_bond_atom_site_label_2
_geom_bond_distance
O1 C1 1.367(2)
O1 C3 1.4023(19)
O2 C1 1.201(2)
N C2 1.288(2)
N C3 1.389(2)
C1 C2 1.486(2)
C2 C4 1.482(2)
C3 C5 1.337(2)
C5 C6 1.461(2)
C6 C11 1.395(2)
C6 C7 1.405(2)
C7 C8 1.379(2)
C8 C9 1.389(2)
C9 C10 1.384(2)
C10 C11 1.384(2)

loop_
_geom_torsion_atom_site_label_1
_geom_torsion_atom_site_label_2
_geom_torsion_atom_site_label_3
_geom_torsion_atom_site_label_4
_geom_torsion
C3 O1 C1 O2 179.42(16)
C3 O1 C1 C2 -0.59(17)
C3 N C2 C4 178.25(17)
C3 N C2 C1 -0.90(19)
O2 C1 C2 N -179.05(18)
O1 C1 C2 N 0.97(19)
O2 C1 C2 C4 1.8(3)
O1 C1 C2 C4 -178.22(16)
C2 N C3 C5 -177.53(19)
C2 N C3 O1 0.52(19)
C1 O1 C3 C5 178.41(16)
C1 O1 C3 N 0.10(18)
N C3 C5 C6 -3.0(3)
O1 C3 C5 C6 179.13(15)
C3 C5 C6 C11 174.79(18)
C3 C5 C6 C7 -5.8(3)
C11 C6 C7 C8 0.8(3)
C5 C6 C7 C8 -178.56(16)
C6 C7 C8 C9 -1.4(3)
C7 C8 C9 C10 0.5(3)
C8 C9 C10 C11 0.9(3)
C9 C10 C11 C6 -1.4(3)
C7 C6 C11 C10 0.5(3)
C5 C6 C11 C10 179.96(15)
